data_1557035
loop_
_publ_author_name
'Wery, Ana S. J.'
'Gutierrez-Zorrilla, Juan M.'
'Luque, Antonio'
'Ugalde, Maria'
'Roman, Pascual'
'Lezama, Luis'
'Rojo, Teofilo'

_publ_section_title
;
 Synthesis, Crystal Structure, and Vibrational and Electron Spin Resonance
 Study of tert-Butylammonium Chromohexamolybdates,
 [(CH3)3CNH3]n[H(9-n)CrMo6O24].mH2O (n = 2, m = 2; n = 3, m = 8). Effects
 of Degrees of Protonation and Hydration
;
_journal_name_full 'Acta Chemica Scandinavica'
_journal_page_first 1194
_journal_page_last 1201
_journal_paper_doi 10.3891/acta.chem.scand.52-1194
_journal_volume 52
_journal_year 1998
_chemical_formula_sum 'C12 H58 Cr Mo6 N3 O32'
_chemical_formula_weight 1384.23
_space_group_IT_number 14
_space_group_name_Hall '-P 2yn'
_space_group_name_H-M_alt 'P 1 21/n 1'
_symmetry_cell_setting monoclinic
_symmetry_Int_Tables_number 14
_symmetry_space_group_name_Hall '-P 2yn'
_symmetry_space_group_name_H-M 'P 1 21/n 1'
_cell_angle_alpha 90.
_cell_angle_beta 99.70(1)
_cell_angle_gamma 90.
_cell_formula_units_Z 4
_cell_length_a 14.421(2)
_cell_length_b 11.263(6)
_cell_length_c 28.954(3)
_cell_volume 4636(3)
_diffrn_ambient_temperature 295
_diffrn_radiation_probe x-ray
_diffrn_radiation_type MoK\a
_diffrn_radiation_wavelength 0.71069
_exptl_absorpt_coefficient_mu 1.8417
_exptl_crystal_density_diffrn 1.984
_exptl_crystal_F_000 2732
_refine_ls_number_parameters 448
_refine_ls_number_reflns 3697
_refine_ls_R_factor_gt 0.053
_refine_ls_wR_factor_gt 0.057
_cod_data_source_file Acta-Chem-Scand-1998-52-1194-1.cif
_cod_data_source_block 1
_cod_original_cell_volume 4635(2)
_cod_original_sg_symbol_H-M 'P 21/n'
_cod_database_code 1557035

loop_
_space_group_symop_id
_space_group_symop_operation_xyz
1 x,y,z
2 1/2-x,1/2+y,1/2-z
3 -x,-y,-z
4 1/2+x,1/2-y,1/2+z

loop_
_atom_site_label
_atom_site_type_symbol
_atom_site_thermal_displace_type
_atom_site_fract_x
_atom_site_fract_y
_atom_site_fract_z
_atom_site_occupancy
_atom_site_U_iso_or_equiv
_atom_site_calc_flag
_atom_site_refinement_flags
_atom_site_disorder_assembly
_atom_site_disorder_group
Mo1 Mo Uiso 0.50329(7) 0.47040(10) 0.62659(5) 1.000 0.0396(6) . . . .
Mo2 Mo Uiso 0.70884(8) 0.46600(10) 0.59035(5) 1.000 0.0383(6) . . . .
Mo3 Mo Uiso 0.86047(7) 0.68910(10) 0.61582(5) 1.000 0.0383(6) . . . .
Mo4 Mo Uiso 0.80362(7) 0.91740(10) 0.67878(5) 1.000 0.0390(6) . . . .
Mo5 Mo Uiso 0.59650(7) 0.92100(10) 0.71607(5) 1.000 0.0407(6) . . . .
Mo6 Mo Uiso 0.44510(7) 0.69930(10) 0.68890(5) 1.000 0.0433(6) . . . .
Cr1 Cr Uiso 0.65440(10) 0.6930(2) 0.65402(8) 1.000 0.0280(8) . . . .
O1 O Uiso 0.5778(5) 0.5869(7) 0.6864(3) 1.000 0.032(3) . . . .
O2 O Uiso 0.5967(5) 0.6045(7) 0.5975(3) 1.000 0.031(3) . . . .
O3 O Uiso 0.7605(5) 0.5820(7) 0.6540(3) 1.000 0.035(3) . . . .
O4 O Uiso 0.7280(5) 0.7993(7) 0.6207(3) 1.000 0.035(3) . . . .
O5 O Uiso 0.7115(5) 0.7841(7) 0.7099(3) 1.000 0.032(3) . . . .
O6 O Uiso 0.5484(5) 0.8032(7) 0.6522(3) 1.000 0.031(3) . . . .
O7 O Uiso 0.6266(6) 0.4012(7) 0.6300(4) 1.000 0.045(4) . . . .
O8 O Uiso 0.7739(5) 0.5998(8) 0.5694(3) 1.000 0.038(4) . . . .
O9 O Uiso 0.8817(5) 0.7810(8) 0.6739(4) 1.000 0.045(4) . . . .
O10 O Uiso 0.6801(6) 0.9874(7) 0.6765(4) 1.000 0.041(3) . . . .
O11 O Uiso 0.5302(6) 0.7869(8) 0.7360(4) 1.000 0.047(4) . . . .
O12 O Uiso 0.4264(6) 0.6083(8) 0.6311(3) 1.000 0.042(4) . . . .
O13 O Uiso 0.4638(7) 0.3764(9) 0.6646(5) 1.000 0.069(5) . . . .
O14 O Uiso 0.4497(7) 0.4253(9) 0.5730(5) 1.000 0.064(5) . . . .
O15 O Uiso 0.6521(7) 0.4216(9) 0.5360(4) 1.000 0.057(4) . . . .
O16 O Uiso 0.7978(7) 0.3656(9) 0.6053(4) 1.000 0.061(4) . . . .
O17 O Uiso 0.9485(6) 0.5896(9) 0.6304(4) 1.000 0.068(5) . . . .
O18 O Uiso 0.9016(7) 0.7850(9) 0.5790(4) 1.000 0.060(4) . . . .
O19 O Uiso 0.8382(6) 1.0110(8) 0.6384(4) 1.000 0.051(4) . . . .
O20 O Uiso 0.8584(7) 0.9675(9) 0.7325(4) 1.000 0.056(4) . . . .
O21 O Uiso 0.6519(7) 0.9669(9) 0.7697(4) 1.000 0.066(5) . . . .
O22 O Uiso 0.5071(7) 1.0182(9) 0.6994(4) 1.000 0.063(4) . . . .
O23 O Uiso 0.3583(6) 0.7996(9) 0.6738(4) 1.000 0.070(5) . . . .
O24 O Uiso 0.4030(7) 0.6049(9) 0.7259(4) 1.000 0.074(5) . . . .
N21 N Uiso 0.0239(7) 0.7363(9) 0.7536(4) 1.000 0.040(4) . . . .
C22 C Uiso 0.1231(8) 0.7267(9) 0.7441(6) 1.000 0.041(5) . . . .
C23 C Uiso 0.139(2) 0.831(2) 0.7130(10) 1.000 0.130(15) . . . .
C24 C Uiso 0.13160(10) 0.609(2) 0.7176(7) 1.000 0.072(8) . . . .
C25 C Uiso 0.18710(10) 0.7262(3) 0.7889(9) 1.000 0.116(12) . . . .
N31 N Uiso 0.2147(9) 0.153(2) 0.9492(6) 1.000 0.091(8) . . . .
C32 C Uiso 0.3091(9) 0.135(2) 0.9400(8) 1.000 0.091(9) . . . .
C33 C Uiso 0.334(2) 0.253(3) 0.9150(10) 1.000 0.145(11) . . . .
C34 C Uiso 0.312(3) 0.034(4) 0.906(2) 1.000 0.169(13) . . . .
C35 C Uiso 0.378(2) 0.128(3) 0.9840(10) 1.000 0.125(9) . . . .
N11 N Uiso 0.0675(7) 0.7688(9) 0.3333(4) 1.000 0.040(4) . . . .
Ow25 O Uiso 0.2050(10) 0.2702(9) 0.2034(5) 1.000 0.116(7) . . . .
C12 C Uiso 0.0198(8) 0.7730(9) 0.3554(6) 1.000 0.045(6) . . . .
C15 C Uiso 0.0090(10) 0.765(2) 0.4071(9) 1.000 0.091(6) . . . .
Ow26 O Uiso 0.1520(10) 0.600(2) 0.0381(7) 1.000 0.128(9) . . . .
Ow27 O Uiso 0.0120(10) 0.8000(10) 0.0172(5) 1.000 0.087(6) . . . .
Ow28 O Uiso 0.024(2) 0.424(2) 0.9271(8) 1.000 0.146(10) . . . .
Ow29 O Uiso 0.230(3) 0.364(5) 0.016(2) 1.000 0.271(18) . . . .
Ow30 O Uiso 0.095(3) 0.028(4) 0.4890(10) 1.000 0.222(13) . . . .
Ow31 O Uiso 0.219(2) 0.832(3) 0.9800(10) 1.000 0.199(11) . . . .
Ow32 O Uiso 0.101(4) 0.365(5) 0.086(2) 1.000 0.29(2) . . . .
C13 C Uiso -0.0793(9) 0.6710(10) 0.3356(8) 1.000 0.077(8) . . . .
C14 C Uiso -0.0676(9) 0.8914(9) 0.3424(7) 1.000 0.058(6) . . . .

loop_
_atom_type_symbol
_atom_type_description
_atom_type_scat_dispersion_real
_atom_type_scat_dispersion_imag
_atom_type_scat_source
C C 0.0033 0.0016 ' International Tables Vol C Tables 4.2.6.8 and 6.1.1.4'
Cr Cr 0.3209 0.6236 ' International Tables Vol C Tables 4.2.6.8 and 6.1.1.4'
Mo Mo -1.6832 0.6857 ' International Tables Vol C Tables 4.2.6.8 and 6.1.1.4'
N N 0.0061 0.0033 ' International Tables Vol C Tables 4.2.6.8 and 6.1.1.4'
O O 0.0106 0.0060 ' International Tables Vol C Tables 4.2.6.8 and 6.1.1.4'

loop_
_geom_angle_atom_site_label_1
_geom_angle_atom_site_label_2
_geom_angle_atom_site_label_3
_geom_angle
_geom_angle_site_symmetry_1
_geom_angle_site_symmetry_2
_geom_angle_site_symmetry_3
_geom_angle_publ_flag
O1 Mo1 O2 70.6(3) . . . yes
O1 Mo1 O7 83.2(4) . . . yes
O1 Mo1 O12 71.9(3) . . . yes
O1 Mo1 O13 91.9(5) . . . yes
O1 Mo1 O14 161.7(4) . . . yes
O2 Mo1 O7 71.9(3) . . . yes
O2 Mo1 O12 82.7(3) . . . yes
O2 Mo1 O13 160.0(5) . . . yes
O2 Mo1 O14 93.9(4) . . . yes
O7 Mo1 O12 149.2(4) . . . yes
O7 Mo1 O13 97.0(5) . . . yes
O7 Mo1 O14 101.6(5) . . . yes
O12 Mo1 O13 101.5(4) . . . yes
O12 Mo1 O14 97.2(4) . . . yes
O13 Mo1 O14 104.9(6) . . . yes
O2 Mo2 O3 71.0(3) . . . yes
O2 Mo2 O7 71.8(3) . . . yes
O2 Mo2 O8 83.3(3) . . . yes
O2 Mo2 O15 92.7(4) . . . yes
O2 Mo2 O16 160.4(4) . . . yes
O3 Mo2 O7 83.4(4) . . . yes
O3 Mo2 O8 72.3(3) . . . yes
O3 Mo2 O15 161.1(4) . . . yes
O3 Mo2 O16 92.6(4) . . . yes
O7 Mo2 O8 149.9(4) . . . yes
O7 Mo2 O15 100.9(5) . . . yes
O7 Mo2 O16 96.3(4) . . . yes
O8 Mo2 O15 97.0(4) . . . yes
O8 Mo2 O16 102.3(4) . . . yes
O15 Mo2 O16 105.1(5) . . . yes
O3 Mo3 O4 70.1(3) . . . yes
O3 Mo3 O8 71.4(3) . . . yes
O3 Mo3 O9 83.4(3) . . . yes
O3 Mo3 O17 92.1(4) . . . yes
O3 Mo3 O18 162.0(4) . . . yes
O4 Mo3 O8 83.1(3) . . . yes
O4 Mo3 O9 70.9(3) . . . yes
O4 Mo3 O17 159.5(4) . . . yes
O4 Mo3 O18 94.4(4) . . . yes
O8 Mo3 O9 148.7(3) . . . yes
O8 Mo3 O17 101.3(4) . . . yes
O8 Mo3 O18 98.4(5) . . . yes
O9 Mo3 O17 97.7(5) . . . yes
O9 Mo3 O18 100.6(5) . . . yes
O17 Mo3 O18 104.6(5) . . . yes
O4 Mo4 O5 70.7(3) . . . yes
O4 Mo4 O9 72.1(4) . . . yes
O4 Mo4 O10 83.6(4) . . . yes
O4 Mo4 O19 90.8(4) . . . yes
O4 Mo4 O20 162.3(4) . . . yes
O5 Mo4 O9 83.7(3) . . . yes
O5 Mo4 O10 71.9(3) . . . yes
O5 Mo4 O19 158.4(4) . . . yes
O5 Mo4 O20 93.9(4) . . . yes
O9 Mo4 O10 150.2(3) . . . yes
O9 Mo4 O19 101.6(4) . . . yes
O9 Mo4 O20 98.2(5) . . . yes
O10 Mo4 O19 95.6(4) . . . yes
O10 Mo4 O20 100.2(5) . . . yes
O19 Mo4 O20 105.9(5) . . . yes
O5 Mo5 O6 70.8(3) . . . yes
O5 Mo5 O10 71.6(3) . . . yes
O5 Mo5 O11 84.2(3) . . . yes
O5 Mo5 O21 92.3(4) . . . yes
O5 Mo5 O22 159.3(4) . . . yes
O6 Mo5 O10 83.1(4) . . . yes
O6 Mo5 O11 71.9(4) . . . yes
O6 Mo5 O21 161.0(4) . . . yes
O6 Mo5 O22 91.8(4) . . . yes
O10 Mo5 O11 149.9(4) . . . yes
O10 Mo5 O21 100.3(5) . . . yes
O10 Mo5 O22 95.8(4) . . . yes
O11 Mo5 O21 98.3(5) . . . yes
O11 Mo5 O22 101.5(4) . . . yes
O21 Mo5 O22 106.3(5) . . . yes
O1 Mo6 O6 70.0(3) . . . yes
O1 Mo6 O11 82.6(3) . . . yes
O1 Mo6 O12 71.3(3) . . . yes
O1 Mo6 O23 160.5(4) . . . yes
O1 Mo6 O24 93.6(4) . . . yes
O6 Mo6 O11 71.5(4) . . . yes
O6 Mo6 O12 82.9(3) . . . yes
O6 Mo6 O23 92.9(4) . . . yes
O6 Mo6 O24 160.9(4) . . . yes
O11 Mo6 O12 148.5(4) . . . yes
O11 Mo6 O23 101.3(4) . . . yes
O11 Mo6 O24 97.3(5) . . . yes
O12 Mo6 O23 98.1(5) . . . yes
O12 Mo6 O24 101.6(5) . . . yes
O23 Mo6 O24 104.8(5) . . . yes
O1 Cr1 O2 84.1(3) . . . yes
O1 Cr1 O3 96.5(3) . . . yes
O1 Cr1 O4 178.7(3) . . . yes
O1 Cr1 O5 96.6(3) . . . yes
O1 Cr1 O6 84.2(3) . . . yes
O2 Cr1 O3 84.2(3) . . . yes
O2 Cr1 O4 95.1(4) . . . yes
O2 Cr1 O5 179.0(3) . . . yes
O2 Cr1 O6 94.6(3) . . . yes
O3 Cr1 O4 84.4(3) . . . yes
O3 Cr1 O5 96.5(3) . . . yes
O3 Cr1 O6 178.5(4) . . . yes
O4 Cr1 O5 84.3(3) . . . yes
O4 Cr1 O6 94.8(3) . . . yes
O5 Cr1 O6 84.8(3) . . . yes
Mo1 O1 Mo6 93.0(3) . . . yes
Mo1 O1 Cr1 102.5(4) . . . yes
Mo6 O1 Cr1 102.5(3) . . . yes
Mo1 O2 Mo2 93.0(3) . . . yes
Mo1 O2 Cr1 102.8(4) . . . yes
Mo2 O2 Cr1 102.4(3) . . . yes
Mo2 O3 Mo3 93.3(3) . . . yes
Mo2 O3 Cr1 102.4(3) . . . yes
Mo3 O3 Cr1 102.5(3) . . . yes
Mo3 O4 Mo4 93.5(3) . . . yes
Mo3 O4 Cr1 103.0(3) . . . yes
Mo4 O4 Cr1 103.0(4) . . . yes
Mo4 O5 Mo5 93.7(3) . . . yes
Mo4 O5 Cr1 102.0(4) . . . yes
Mo5 O5 Cr1 101.9(3) . . . yes
Mo5 O6 Mo6 93.1(3) . . . yes
Mo5 O6 Cr1 102.5(3) . . . yes
Mo6 O6 Cr1 103.2(3) . . . yes
Mo1 O7 Mo2 118.1(5) . . . yes
Mo2 O8 Mo3 118.4(4) . . . yes
Mo3 O9 Mo4 118.5(5) . . . yes
Mo4 O10 Mo5 118.7(5) . . . yes
Mo5 O11 Mo6 118.3(6) . . . yes
Mo1 O12 Mo6 119.1(4) . . . yes
N21 C22 C23 107.2(14) . . . yes
N21 C22 C24 108.0(8) . . . yes
N21 C22 C25 108.4(12) . . . yes
C23 C22 C24 109.6(16) . . . no
C23 C22 C25 113.2(13) . . . no
C24 C22 C25 110.3(10) . . . no
N31 C32 C33 105.1(19) . . . yes
N31 C32 C34 111(2) . . . yes
N31 C32 C35 111.4(19) . . . yes
C33 C32 C34 108(3) . . . no
C33 C32 C35 106(2) . . . no
C34 C32 C35 116(3) . . . no
N11 C12 C15 143.4(15) . . . yes

loop_
_geom_bond_atom_site_label_1
_geom_bond_atom_site_label_2
_geom_bond_distance
_geom_bond_site_symmetry_1
_geom_bond_site_symmetry_2
_geom_bond_publ_flag
Mo1 O1 2.291(8) . . yes
Mo1 O2 2.278(8) . . yes
Mo1 O7 1.929(9) . . yes
Mo1 O12 1.926(9) . . yes
Mo1 O13 1.693(12) . . yes
Mo1 O14 1.691(14) . . yes
Mo2 O2 2.281(8) . . yes
Mo2 O3 2.279(9) . . yes
Mo2 O7 1.928(10) . . yes
Mo2 O8 1.926(9) . . yes
Mo2 O15 1.721(11) . . yes
Mo2 O16 1.710(10) . . yes
Mo3 O3 2.301(8) . . yes
Mo3 O4 2.302(8) . . yes
Mo3 O8 1.952(9) . . yes
Mo3 O9 1.954(11) . . yes
Mo3 O17 1.693(10) . . yes
Mo3 O18 1.694(11) . . yes
Mo4 O4 2.273(8) . . yes
Mo4 O5 2.288(8) . . yes
Mo4 O9 1.924(9) . . yes
Mo4 O10 1.939(9) . . yes
Mo4 O19 1.710(10) . . yes
Mo4 O20 1.717(11) . . yes
Mo5 O5 2.293(8) . . yes
Mo5 O6 2.287(8) . . yes
Mo5 O10 1.947(10) . . yes
Mo5 O11 1.927(9) . . yes
Mo5 O21 1.703(11) . . yes
Mo5 O22 1.698(10) . . yes
Mo6 O1 2.306(8) . . yes
Mo6 O6 2.292(8) . . yes
Mo6 O11 1.943(10) . . yes
Mo6 O12 1.942(9) . . yes
Mo6 O23 1.688(10) . . yes
Mo6 O24 1.693(11) . . yes
Cr1 O1 1.969(8) . . yes
Cr1 O2 1.976(9) . . yes
Cr1 O3 1.976(8) . . yes
Cr1 O4 1.959(8) . . yes
Cr1 O5 1.975(9) . . yes
Cr1 O6 1.963(8) . . yes
N21 C22 1.506(16) . . yes
C22 C23 1.52(3) . . no
C22 C24 1.55(2) . . no
C22 C25 1.46(3) . . no
N31 C32 1.45(2) . . yes
C32 C33 1.58(4) . . no
C32 C34 1.51(5) . . no
C32 C35 1.48(4) . . no
N11 C12 1.017(18) . . yes
C12 C15 1.53(3) . . no

loop_
_geom_torsion_atom_site_label_1
_geom_torsion_atom_site_label_2
_geom_torsion_atom_site_label_3
_geom_torsion_atom_site_label_4
_geom_torsion
_geom_torsion_site_symmetry_1
_geom_torsion_site_symmetry_2
_geom_torsion_site_symmetry_3
_geom_torsion_site_symmetry_4
_geom_torsion_publ_flag
O2 Mo1 O1 Mo6 102.9(3) . . . . no
O2 Mo1 O1 Cr1 -0.6(3) . . . . no
O7 Mo1 O1 Mo6 176.1(4) . . . . no
O7 Mo1 O1 Cr1 72.5(4) . . . . no
O12 Mo1 O1 Mo6 14.4(3) . . . . no
O12 Mo1 O1 Cr1 -89.1(4) . . . . no
O13 Mo1 O1 Mo6 -87.1(4) . . . . no
O13 Mo1 O1 Cr1 169.4(4) . . . . no
O1 Mo1 O2 Mo2 104.0(3) . . . . no
O1 Mo1 O2 Cr1 0.6(3) . . . . no
O7 Mo1 O2 Mo2 15.0(4) . . . . no
O7 Mo1 O2 Cr1 -88.4(4) . . . . no
O12 Mo1 O2 Mo2 177.3(4) . . . . no
O12 Mo1 O2 Cr1 73.9(4) . . . . no
O13 Mo1 O2 Mo2 73.6(13) . . . . no
O13 Mo1 O2 Cr1 -29.8(13) . . . . no
O14 Mo1 O2 Mo2 -85.9(4) . . . . no
O14 Mo1 O2 Cr1 170.7(4) . . . . no
O1 Mo1 O7 Mo2 -92.1(5) . . . . no
O2 Mo1 O7 Mo2 -20.3(5) . . . . no
O12 Mo1 O7 Mo2 -56.3(11) . . . . no
O13 Mo1 O7 Mo2 176.8(6) . . . . no
O14 Mo1 O7 Mo2 70.0(6) . . . . no
O1 Mo1 O12 Mo6 -19.7(4) . . . . no
O2 Mo1 O12 Mo6 -91.7(5) . . . . no
O7 Mo1 O12 Mo6 -57.4(10) . . . . no
O13 Mo1 O12 Mo6 68.5(6) . . . . no
O14 Mo1 O12 Mo6 175.3(6) . . . . no
O3 Mo2 O2 Mo1 -104.2(3) . . . . no
O3 Mo2 O2 Cr1 -0.4(3) . . . . no
O7 Mo2 O2 Mo1 -15.0(4) . . . . no
O7 Mo2 O2 Cr1 88.8(4) . . . . no
O8 Mo2 O2 Mo1 -177.7(4) . . . . no
O8 Mo2 O2 Cr1 -73.9(4) . . . . no
O15 Mo2 O2 Mo1 85.6(4) . . . . no
O15 Mo2 O2 Cr1 -170.6(4) . . . . no
O2 Mo2 O3 Mo3 -103.2(3) . . . . no
O2 Mo2 O3 Cr1 0.4(3) . . . . no
O7 Mo2 O3 Mo3 -176.2(3) . . . . no
O7 Mo2 O3 Cr1 -72.6(4) . . . . no
O8 Mo2 O3 Mo3 -14.3(3) . . . . no
O8 Mo2 O3 Cr1 89.3(4) . . . . no
O16 Mo2 O3 Mo3 87.8(4) . . . . no
O16 Mo2 O3 Cr1 -168.6(5) . . . . no
O2 Mo2 O7 Mo1 20.3(5) . . . . no
O3 Mo2 O7 Mo1 92.4(5) . . . . no
O8 Mo2 O7 Mo1 56.3(11) . . . . no
O15 Mo2 O7 Mo1 -69.0(6) . . . . no
O16 Mo2 O7 Mo1 -175.7(6) . . . . no
O2 Mo2 O8 Mo3 91.4(5) . . . . no
O3 Mo2 O8 Mo3 19.2(4) . . . . no
O7 Mo2 O8 Mo3 57.2(9) . . . . no
O15 Mo2 O8 Mo3 -176.7(5) . . . . no
O16 Mo2 O8 Mo3 -69.6(6) . . . . no
O4 Mo3 O3 Mo2 103.4(3) . . . . no
O4 Mo3 O3 Cr1 -0.2(3) . . . . no
O8 Mo3 O3 Mo2 14.2(3) . . . . no
O8 Mo3 O3 Cr1 -89.4(4) . . . . no
O9 Mo3 O3 Mo2 175.4(3) . . . . no
O9 Mo3 O3 Cr1 71.9(4) . . . . no
O17 Mo3 O3 Mo2 -87.1(4) . . . . no
O17 Mo3 O3 Cr1 169.4(5) . . . . no
O3 Mo3 O4 Mo4 104.4(3) . . . . no
O3 Mo3 O4 Cr1 0.2(3) . . . . no
O8 Mo3 O4 Mo4 177.1(4) . . . . no
O8 Mo3 O4 Cr1 72.8(4) . . . . no
O9 Mo3 O4 Mo4 14.7(3) . . . . no
O9 Mo3 O4 Cr1 -89.6(4) . . . . no
O17 Mo3 O4 Mo4 73.3(12) . . . . no
O17 Mo3 O4 Cr1 -31.0(13) . . . . no
O18 Mo3 O4 Mo4 -85.0(4) . . . . no
O18 Mo3 O4 Cr1 170.8(5) . . . . no
O3 Mo3 O8 Mo2 -19.2(4) . . . . no
O4 Mo3 O8 Mo2 -90.4(4) . . . . no
O9 Mo3 O8 Mo2 -57.0(9) . . . . no
O17 Mo3 O8 Mo2 69.3(6) . . . . no
O18 Mo3 O8 Mo2 176.1(5) . . . . no
O3 Mo3 O9 Mo4 -91.1(5) . . . . no
O4 Mo3 O9 Mo4 -19.9(4) . . . . no
O8 Mo3 O9 Mo4 -55.2(10) . . . . no
O17 Mo3 O9 Mo4 177.6(5) . . . . no
O18 Mo3 O9 Mo4 71.2(6) . . . . no
O5 Mo4 O4 Mo3 -104.4(3) . . . . no
O5 Mo4 O4 Cr1 -0.2(3) . . . . no
O9 Mo4 O4 Mo3 -14.8(3) . . . . no
O9 Mo4 O4 Cr1 89.4(4) . . . . no
O10 Mo4 O4 Mo3 -177.4(4) . . . . no
O10 Mo4 O4 Cr1 -73.2(4) . . . . no
O19 Mo4 O4 Mo3 87.1(4) . . . . no
O19 Mo4 O4 Cr1 -168.7(4) . . . . no
O4 Mo4 O5 Mo5 -102.9(3) . . . . no
O4 Mo4 O5 Cr1 0.1(3) . . . . no
O9 Mo4 O5 Mo5 -176.0(4) . . . . no
O9 Mo4 O5 Cr1 -73.0(4) . . . . no
O10 Mo4 O5 Mo5 -13.4(4) . . . . no
O10 Mo4 O5 Cr1 89.6(4) . . . . no
O19 Mo4 O5 Mo5 -70.4(11) . . . . no
O19 Mo4 O5 Cr1 32.6(11) . . . . no
O20 Mo4 O5 Mo5 86.1(4) . . . . no
O20 Mo4 O5 Cr1 -170.9(4) . . . . no
O4 Mo4 O9 Mo3 20.0(4) . . . . no
O5 Mo4 O9 Mo3 91.7(5) . . . . no
O10 Mo4 O9 Mo3 57.0(11) . . . . no
O19 Mo4 O9 Mo3 -67.0(6) . . . . no
O20 Mo4 O9 Mo3 -175.2(5) . . . . no
O4 Mo4 O10 Mo5 89.8(5) . . . . no
O5 Mo4 O10 Mo5 18.0(5) . . . . no
O9 Mo4 O10 Mo5 54.6(12) . . . . no
O19 Mo4 O10 Mo5 179.9(6) . . . . no
O20 Mo4 O10 Mo5 -72.8(6) . . . . no
O6 Mo5 O5 Mo4 102.3(3) . . . . no
O6 Mo5 O5 Cr1 -0.8(3) . . . . no
O10 Mo5 O5 Mo4 13.3(4) . . . . no
O10 Mo5 O5 Cr1 -89.8(4) . . . . no
O11 Mo5 O5 Mo4 175.1(4) . . . . no
O11 Mo5 O5 Cr1 72.0(4) . . . . no
O21 Mo5 O5 Mo4 -86.7(4) . . . . no
O21 Mo5 O5 Cr1 170.2(4) . . . . no
O22 Mo5 O5 Mo4 67.9(12) . . . . no
O22 Mo5 O5 Cr1 -35.2(12) . . . . no
O5 Mo5 O6 Mo6 105.1(3) . . . . no
O5 Mo5 O6 Cr1 0.8(3) . . . . no
O10 Mo5 O6 Mo6 178.0(3) . . . . no
O10 Mo5 O6 Cr1 73.7(4) . . . . no
O11 Mo5 O6 Mo6 15.1(3) . . . . no
O11 Mo5 O6 Cr1 -89.2(4) . . . . no
O22 Mo5 O6 Mo6 -86.4(4) . . . . no
O22 Mo5 O6 Cr1 169.3(5) . . . . no
O5 Mo5 O10 Mo4 -18.0(5) . . . . no
O6 Mo5 O10 Mo4 -90.1(5) . . . . no
O11 Mo5 O10 Mo4 -56.2(11) . . . . no
O21 Mo5 O10 Mo4 71.1(6) . . . . no
O22 Mo5 O10 Mo4 178.8(6) . . . . no
O5 Mo5 O11 Mo6 -92.1(5) . . . . no
O6 Mo5 O11 Mo6 -20.4(4) . . . . no
O10 Mo5 O11 Mo6 -55.9(10) . . . . no
O21 Mo5 O11 Mo6 176.4(5) . . . . no
O22 Mo5 O11 Mo6 67.8(6) . . . . no
O6 Mo6 O1 Mo1 -103.5(3) . . . . no
O6 Mo6 O1 Cr1 0.1(3) . . . . no
O11 Mo6 O1 Mo1 -176.4(4) . . . . no
O11 Mo6 O1 Cr1 -72.9(4) . . . . no
O12 Mo6 O1 Mo1 -14.3(3) . . . . no
O12 Mo6 O1 Cr1 89.2(4) . . . . no
O24 Mo6 O1 Mo1 86.7(4) . . . . no
O24 Mo6 O1 Cr1 -169.7(5) . . . . no
O1 Mo6 O6 Mo5 -103.7(3) . . . . no
O1 Mo6 O6 Cr1 -0.1(3) . . . . no
O11 Mo6 O6 Mo5 -15.0(3) . . . . no
O11 Mo6 O6 Cr1 88.6(4) . . . . no
O12 Mo6 O6 Mo5 -176.3(4) . . . . no
O12 Mo6 O6 Cr1 -72.7(4) . . . . no
O23 Mo6 O6 Mo5 85.9(4) . . . . no
O23 Mo6 O6 Cr1 -170.5(5) . . . . no
O1 Mo6 O11 Mo5 91.7(5) . . . . no
O6 Mo6 O11 Mo5 20.4(4) . . . . no
O12 Mo6 O11 Mo5 57.9(9) . . . . no
O23 Mo6 O11 Mo5 -68.9(6) . . . . no
O24 Mo6 O11 Mo5 -175.6(5) . . . . no
O1 Mo6 O12 Mo1 19.7(4) . . . . no
O6 Mo6 O12 Mo1 90.9(5) . . . . no
O11 Mo6 O12 Mo1 55.3(10) . . . . no
O23 Mo6 O12 Mo1 -177.2(5) . . . . no
O24 Mo6 O12 Mo1 -70.2(6) . . . . no
O2 Cr1 O1 Mo1 0.7(3) . . . . no
O2 Cr1 O1 Mo6 -95.3(4) . . . . no
O3 Cr1 O1 Mo1 -82.8(4) . . . . no
O3 Cr1 O1 Mo6 -178.7(3) . . . . no
O5 Cr1 O1 Mo1 179.9(3) . . . . no
O5 Cr1 O1 Mo6 84.0(4) . . . . no
O6 Cr1 O1 Mo1 95.9(4) . . . . no
O6 Cr1 O1 Mo6 -0.1(4) . . . . no
O1 Cr1 O2 Mo1 -0.7(3) . . . . no
O1 Cr1 O2 Mo2 -96.7(3) . . . . no
O3 Cr1 O2 Mo1 96.5(3) . . . . no
O3 Cr1 O2 Mo2 0.4(3) . . . . no
O4 Cr1 O2 Mo1 -179.7(3) . . . . no
O4 Cr1 O2 Mo2 84.3(4) . . . . no
O6 Cr1 O2 Mo1 -84.4(4) . . . . no
O6 Cr1 O2 Mo2 179.6(3) . . . . no
O1 Cr1 O3 Mo2 82.9(4) . . . . no
O1 Cr1 O3 Mo3 179.2(3) . . . . no
O2 Cr1 O3 Mo2 -0.4(3) . . . . no
O2 Cr1 O3 Mo3 95.9(4) . . . . no
O4 Cr1 O3 Mo2 -96.1(4) . . . . no
O4 Cr1 O3 Mo3 0.2(4) . . . . no
O5 Cr1 O3 Mo2 -179.7(3) . . . . no
O5 Cr1 O3 Mo3 -83.4(4) . . . . no
O2 Cr1 O4 Mo3 -83.8(4) . . . . no
O2 Cr1 O4 Mo4 179.4(3) . . . . no
O3 Cr1 O4 Mo3 -0.2(3) . . . . no
O3 Cr1 O4 Mo4 -97.0(4) . . . . no
O5 Cr1 O4 Mo3 96.9(4) . . . . no
O5 Cr1 O4 Mo4 0.2(3) . . . . no
O6 Cr1 O4 Mo3 -178.8(4) . . . . no
O6 Cr1 O4 Mo4 84.4(4) . . . . no
O1 Cr1 O5 Mo4 -179.2(3) . . . . no
O1 Cr1 O5 Mo5 -82.7(4) . . . . no
O3 Cr1 O5 Mo4 83.5(3) . . . . no
O3 Cr1 O5 Mo5 -180.0(3) . . . . no
O4 Cr1 O5 Mo4 -0.2(3) . . . . no
O4 Cr1 O5 Mo5 96.3(3) . . . . no
O6 Cr1 O5 Mo4 -95.6(3) . . . . no
O6 Cr1 O5 Mo5 0.9(3) . . . . no
O1 Cr1 O6 Mo5 96.3(4) . . . . no
O1 Cr1 O6 Mo6 0.1(4) . . . . no
O2 Cr1 O6 Mo5 179.9(3) . . . . no
O2 Cr1 O6 Mo6 83.6(4) . . . . no
O4 Cr1 O6 Mo5 -84.7(4) . . . . no
O4 Cr1 O6 Mo6 179.1(4) . . . . no
O5 Cr1 O6 Mo5 -0.9(3) . . . . no
O5 Cr1 O6 Mo6 -97.1(4) . . . . no
